data_7058449
loop_
_publ_author_name
'Xia, Xi'
'Ge, Wei Wei'
'Chen, Haiyong'
'Tao, Zhu'
'Zhang, Yunqian'
'Wei, Gang'
'Chen, Kai'

_publ_section_title
;
 Porous supramolecular assemblies and functional properties of
 perhydroxylated cucurbit[6]uril and polyoxometallates
;
_journal_issue 26
_journal_name_full 'New Journal of Chemistry'
_journal_page_first 10297
_journal_paper_doi 10.1039/C9NJ01116A
_journal_volume 43
_journal_year 2019
_chemical_formula_sum 'C36 H36 N24 O64 P W12'
_chemical_formula_weight 4066.06
_space_group_crystal_system trigonal
_space_group_IT_number 166
_space_group_name_Hall '-R 3 2"'
_space_group_name_H-M_alt 'R -3 m :H'
_symmetry_space_group_name_Hall '-R 3 2"'
_symmetry_space_group_name_H-M 'R -3 m :H'
_atom_sites_solution_hydrogens mixed
_audit_creation_method SHELXL-2016/6
_audit_update_record
;
2019-05-28 deposited with the CCDC.    2019-05-30 downloaded from the CCDC.
;
_cell_angle_alpha 90
_cell_angle_beta 90
_cell_angle_gamma 120
_cell_formula_units_Z 3
_cell_length_a 18.096(4)
_cell_length_b 18.096(4)
_cell_length_c 29.247(9)
_cell_measurement_reflns_used 7274
_cell_measurement_temperature 293(2)
_cell_measurement_theta_max 27.48
_cell_measurement_theta_min 2.25
_cell_volume 8294(4)
_computing_structure_refinement 'SHELXL-2016/6 (Sheldrick, 2016)'
_diffrn_ambient_temperature 293(2)
_diffrn_measured_fraction_theta_full 1.000
_diffrn_measured_fraction_theta_max 1.000
_diffrn_measurement_device_type 'CCD area detector'
_diffrn_measurement_method 'phi and omega scans'
_diffrn_radiation_type MoK\a
_diffrn_radiation_wavelength 0.71073
_diffrn_reflns_av_R_equivalents 0.0611
_diffrn_reflns_av_unetI/netI 0.0248
_diffrn_reflns_Laue_measured_fraction_full 1.000
_diffrn_reflns_Laue_measured_fraction_max 1.000
_diffrn_reflns_limit_h_max 18
_diffrn_reflns_limit_h_min -21
_diffrn_reflns_limit_k_max 21
_diffrn_reflns_limit_k_min -20
_diffrn_reflns_limit_l_max 34
_diffrn_reflns_limit_l_min -34
_diffrn_reflns_number 24340
_diffrn_reflns_point_group_measured_fraction_full 1.000
_diffrn_reflns_point_group_measured_fraction_max 1.000
_diffrn_reflns_theta_full 25.009
_diffrn_reflns_theta_max 25.009
_diffrn_reflns_theta_min 1.474
_exptl_absorpt_coefficient_mu 12.536
_exptl_absorpt_correction_T_max 0.3581
_exptl_absorpt_correction_T_min 0.2314
_exptl_absorpt_correction_type multi-scan
_exptl_absorpt_process_details sadabs
_exptl_crystal_colour colourless
_exptl_crystal_density_diffrn 2.442
_exptl_crystal_description lump
_exptl_crystal_F_000 5505
_exptl_crystal_size_max 0.190
_exptl_crystal_size_mid 0.170
_exptl_crystal_size_min 0.120
_refine_diff_density_max 3.621
_refine_diff_density_min -2.053
_refine_diff_density_rms 0.323
_refine_ls_extinction_method none
_refine_ls_goodness_of_fit_ref 1.146
_refine_ls_hydrogen_treatment constr
_refine_ls_matrix_type full
_refine_ls_number_parameters 121
_refine_ls_number_reflns 1798
_refine_ls_number_restraints 12
_refine_ls_restrained_S_all 1.143
_refine_ls_R_factor_all 0.0702
_refine_ls_R_factor_gt 0.0657
_refine_ls_shift/su_max 0.000
_refine_ls_shift/su_mean 0.000
_refine_ls_structure_factor_coef Fsqd
_refine_ls_weighting_details 'w=1/[\s^2^(Fo^2^)+2100.0000P] where P=(Fo^2^+2Fc^2^)/3'
_refine_ls_weighting_scheme calc
_refine_ls_wR_factor_gt 0.1440
_refine_ls_wR_factor_ref 0.1465
_reflns_Friedel_coverage 0.000
_reflns_number_gt 1684
_reflns_number_total 1798
_reflns_threshold_expression 'I > 2\s(I)'
_cod_data_source_file c9nj01116a2.cif
_cod_data_source_block A
_cod_depositor_comments 'Adding full bibliography for 7058448--7058450.cif.'
_cod_database_code 7058449
_shelx_shelxl_version_number 2016/6
_shelx_space_group_comment
;
The symmetry employed for this shelxl refinement is uniquely defined
by the following loop, which should always be used as a source of
symmetry information in preference to the above space-group names.
They are only intended as comments.
;
_shelx_estimated_absorpt_t_min 0.199
_shelx_estimated_absorpt_t_max 0.315

loop_
_space_group_symop_operation_xyz
'x, y, z'
'-y, x-y, z'
'-x+y, -x, z'
'y, x, -z'
'-x, -x+y, -z'
'x-y, -y, -z'
'x+2/3, y+1/3, z+1/3'
'-y+2/3, x-y+1/3, z+1/3'
'-x+y+2/3, -x+1/3, z+1/3'
'y+2/3, x+1/3, -z+1/3'
'-x+2/3, -x+y+1/3, -z+1/3'
'x-y+2/3, -y+1/3, -z+1/3'
'x+1/3, y+2/3, z+2/3'
'-y+1/3, x-y+2/3, z+2/3'
'-x+y+1/3, -x+2/3, z+2/3'
'y+1/3, x+2/3, -z+2/3'
'-x+1/3, -x+y+2/3, -z+2/3'
'x-y+1/3, -y+2/3, -z+2/3'
'-x, -y, -z'
'y, -x+y, -z'
'x-y, x, -z'
'-y, -x, z'
'x, x-y, z'
'-x+y, y, z'
'-x+2/3, -y+1/3, -z+1/3'
'y+2/3, -x+y+1/3, -z+1/3'
'x-y+2/3, x+1/3, -z+1/3'
'-y+2/3, -x+1/3, z+1/3'
'x+2/3, x-y+1/3, z+1/3'
'-x+y+2/3, y+1/3, z+1/3'
'-x+1/3, -y+2/3, -z+2/3'
'y+1/3, -x+y+2/3, -z+2/3'
'x-y+1/3, x+2/3, -z+2/3'
'-y+1/3, -x+2/3, z+2/3'
'x+1/3, x-y+2/3, z+2/3'
'-x+y+1/3, y+2/3, z+2/3'

loop_
_atom_site_label
_atom_site_type_symbol
_atom_site_fract_x
_atom_site_fract_y
_atom_site_fract_z
_atom_site_U_iso_or_equiv
_atom_site_adp_type
_atom_site_occupancy
_atom_site_site_symmetry_order
_atom_site_calc_flag
_atom_site_refinement_flags_posn
_atom_site_refinement_flags_adp
_atom_site_refinement_flags_occupancy
_atom_site_disorder_assembly
_atom_site_disorder_group
O1 O 0.1418(9) 0.4779(10) 0.0637(4) 0.047(4) Uani 1 1 d . . . . .
O3 O -0.0580(8) 0.3635(8) 0.1708(5) 0.041(3) Uani 1 1 d . . . . .
H3 H -0.070024 0.327712 0.190914 0.062 Uiso 1 1 d R U . . .
N1 N 0.0539(9) 0.4596(9) 0.1253(5) 0.030(3) Uani 1 1 d . . . . .
N2 N 0.1305(10) 0.3939(10) 0.1260(4) 0.032(3) Uani 1 1 d . . . . .
C1 C 0.1082(13) 0.4467(11) 0.1011(7) 0.041(5) Uani 1 1 d . . . . .
C2 C 0.0294(10) 0.4124(11) 0.1668(5) 0.029(4) Uani 1 1 d . . . . .
C5 C 0.1802(9) 0.3604(17) 0.1066(9) 0.033(6) Uani 1 2 d S T P . .
H5A H 0.186104 0.372210 0.074042 0.040 Uiso 1 2 calc R U P . .
H5B H 0.149465 0.298932 0.110404 0.040 Uiso 1 2 calc R U P . .
C6 C 0.0181(17) 0.5091(8) 0.1075(9) 0.035(6) Uani 1 2 d S T P . .
H6A H 0.025335 0.512667 0.074515 0.042 Uiso 1 2 calc R U P . .
H6B H -0.042696 0.478651 0.113636 0.042 Uiso 1 2 calc R U P . .
W1 W 0.19647(5) 0.19647(5) 0.000000 0.0306(3) Uani 1 2 d S T P . .
W2 W 0.13116(7) 0.06558(3) 0.09971(3) 0.0300(3) Uani 1 2 d S T P . .
O5 O 0.1930(14) 0.0965(7) 0.1455(6) 0.046(5) Uani 1 2 d S T P A .
O6 O 0.2906(10) 0.2906(10) 0.000000 0.053(5) Uani 1 2 d S T P . .
O7 O 0.1160(9) 0.2319(18) 0.0103(6) 0.063(7) Uani 1 2 d S T P . .
O8 O 0.0488(8) 0.0976(17) 0.1172(9) 0.071(6) Uani 1 2 d S TU P A .
O9 O 0.1845(12) 0.1646(10) 0.0630(4) 0.061(5) Uani 1 1 d . . . . .
P1 P 0.000000 0.000000 0.000000 0.015(3) Uani 1 12 d S T P . .
O11 O 0.000000 0.000000 0.0567(14) 0.027(11) Uani 0.6 6 d S T P A 1
O11' O 0.0906(19) 0.0453(10) 0.0169(10) 0.017(2) Uani 0.468 2 d S TU P A 2

loop_
_atom_site_aniso_label
_atom_site_aniso_U_11
_atom_site_aniso_U_22
_atom_site_aniso_U_33
_atom_site_aniso_U_23
_atom_site_aniso_U_13
_atom_site_aniso_U_12
O1 0.051(9) 0.067(10) 0.028(7) 0.008(7) 0.007(6) 0.033(8)
O3 0.024(6) 0.034(7) 0.057(8) 0.005(6) 0.009(6) 0.008(6)
N1 0.035(8) 0.027(8) 0.035(8) -0.002(6) -0.001(7) 0.021(7)
N2 0.044(9) 0.041(9) 0.016(6) -0.003(6) 0.000(6) 0.025(8)
C1 0.037(11) 0.020(9) 0.054(12) -0.008(8) 0.004(9) 0.004(8)
C2 0.017(8) 0.034(9) 0.021(7) -0.006(7) -0.001(6) 0.002(7)
C5 0.025(9) 0.039(15) 0.040(14) -0.013(12) -0.006(6) 0.019(7)
C6 0.033(14) 0.035(10) 0.036(13) -0.011(6) -0.022(11) 0.016(7)
W1 0.0259(4) 0.0259(4) 0.0293(5) 0.0011(2) -0.0011(2) 0.0048(4)
W2 0.0314(6) 0.0280(4) 0.0318(6) -0.0059(2) -0.0117(4) 0.0157(3)
O5 0.063(14) 0.045(8) 0.036(10) -0.010(5) -0.020(10) 0.031(7)
O6 0.036(7) 0.036(7) 0.063(13) -0.011(6) 0.011(6) 0.000(9)
O7 0.055(9) 0.12(2) 0.033(10) -0.015(12) -0.007(6) 0.061(11)
O8 0.065(7) 0.071(7) 0.081(7) 0.001(4) 0.000(2) 0.035(3)
O9 0.128(15) 0.066(10) 0.022(6) 0.008(7) 0.023(8) 0.073(11)
P1 0.016(4) 0.016(4) 0.014(6) 0.000 0.000 0.008(2)
O11 0.035(17) 0.035(17) 0.01(2) 0.000 0.000 0.018(8)
O11' 0.017(2) 0.017(2) 0.017(2) 0.0000(5) 0.0000(9) 0.0087(11)

loop_
_atom_type_symbol
_atom_type_description
_atom_type_scat_dispersion_real
_atom_type_scat_dispersion_imag
_atom_type_scat_source
C C 0.0033 0.0016 'International Tables Vol C Tables 4.2.6.8 and 6.1.1.4'
H H 0.0000 0.0000 'International Tables Vol C Tables 4.2.6.8 and 6.1.1.4'
N N 0.0061 0.0033 'International Tables Vol C Tables 4.2.6.8 and 6.1.1.4'
O O 0.0106 0.0060 'International Tables Vol C Tables 4.2.6.8 and 6.1.1.4'
P P 0.1023 0.0942 'International Tables Vol C Tables 4.2.6.8 and 6.1.1.4'
W W -0.8490 6.8722 'International Tables Vol C Tables 4.2.6.8 and 6.1.1.4'

loop_
_geom_angle_atom_site_label_1
_geom_angle_atom_site_label_2
_geom_angle_atom_site_label_3
_geom_angle
_geom_angle_site_symmetry_1
_geom_angle_site_symmetry_3
C2 O3 H3 109.6 . .
C1 N1 C2 112.8(15) . .
C1 N1 C6 121.3(18) . .
C2 N1 C6 125.5(17) . .
C1 N2 C5 122.5(16) . .
C1 N2 C2 110.0(15) . 10_455
C5 N2 C2 125.6(17) . 10_455
O1 C1 N1 129(2) . .
O1 C1 N2 121.2(18) . .
N1 C1 N2 109.5(16) . .
O3 C2 N1 111.9(14) . .
O3 C2 N2 107.3(13) . 10_455
N1 C2 N2 114.3(14) . 10_455
O3 C2 C2 116.0(10) . 10_455
N1 C2 C2 104.3(14) . 10_455
N2 C2 C2 102.9(15) 10_455 10_455
N2 C5 N2 115(2) . 24
N2 C5 H5A 108.6 . .
N2 C5 H5A 108.6 24 .
N2 C5 H5B 108.6 . .
N2 C5 H5B 108.6 24 .
H5A C5 H5B 107.6 . .
N1 C6 N1 115.6(19) 23_565 .
N1 C6 H6A 108.4 23_565 .
N1 C6 H6A 108.4 . .
N1 C6 H6B 108.4 23_565 .
N1 C6 H6B 108.4 . .
H6A C6 H6B 107.4 . .
O6 W1 O7 102.5(8) . .
O6 W1 O7 102.5(8) . 20
O7 W1 O7 155.1(16) . 20
O6 W1 O9 102.0(6) . .
O7 W1 O9 87.6(8) . .
O7 W1 O9 87.2(7) 20 .
O6 W1 O9 102.0(6) . 4
O7 W1 O9 87.2(7) . 4
O7 W1 O9 87.6(8) 20 4
O9 W1 O9 156.0(11) . 4
O6 W1 O11' 159.6(6) . 21
O7 W1 O11' 63.5(9) . 21
O7 W1 O11' 92.4(10) 20 21
O9 W1 O11' 92.5(9) . 21
O9 W1 O11' 64.3(8) 4 21
O6 W1 O11' 159.6(6) . .
O7 W1 O11' 92.4(10) . .
O7 W1 O11' 63.5(9) 20 .
O9 W1 O11' 64.3(8) . .
O9 W1 O11' 92.5(9) 4 .
O11' W1 O11' 40.8(12) 21 .
O5 W2 O9 101.6(7) . 23
O5 W2 O9 101.6(7) . .
O9 W2 O9 87.8(8) 23 .
O5 W2 O8 100.2(9) . 3
O9 W2 O8 88.3(9) 23 3
O9 W2 O8 158.1(9) . 3
O5 W2 O8 100.2(9) . .
O9 W2 O8 158.1(9) 23 .
O9 W2 O8 88.3(9) . .
O8 W2 O8 87.3(16) 3 .
O5 W2 O11 157.3(11) . .
O9 W2 O11 94.6(8) 23 .
O9 W2 O11 94.6(8) . .
O8 W2 O11 64.2(9) 3 .
O8 W2 O11 64.2(9) . .
O5 W2 O11' 158.8(10) . .
O9 W2 O11' 64.0(6) 23 .
O9 W2 O11' 64.0(6) . .
O8 W2 O11' 95.0(9) 3 .
O8 W2 O11' 95.0(9) . .
W1 O7 W1 140.9(15) 21 .
W2 O8 W2 136.1(14) 2 .
W2 O9 W1 139.7(9) . .
O11' P1 O11' 70.2(11) . 21
O11' P1 O11' 109.8(11) 19 21
O11' P1 O11' 109.8(11) . 3
O11' P1 O11' 70.2(11) 19 3
O11' P1 O11' 180(3) 21 3
O11' P1 O11' 70.2(11) . 20
O11' P1 O11' 109.8(11) 19 20
O11' P1 O11' 109.8(11) 21 20
O11' P1 O11' 70.2(11) 3 20
O11 P1 O11 180.0 19 .
P1 O11 W2 121.5(8) . .
P1 O11 W2 121.5(8) . 3
W2 O11 W2 95.2(11) . 3
P1 O11 W2 121.5(8) . 2
W2 O11 W2 95.2(11) . 2
W2 O11 W2 95.2(11) 3 2
P1 O11' O11' 54.9(5) . 20
P1 O11' O11' 54.9(5) . 21
O11' O11' O11' 91(2) 20 21
P1 O11' W1 124.5(9) . 20
O11' O11' W1 69.6(6) 20 20
O11' O11' W1 132(2) 21 20
P1 O11' W1 124.5(9) . .
O11' O11' W1 132(2) 20 .
O11' O11' W1 69.6(6) 21 .
W1 O11' W1 91.5(10) 20 .
P1 O11' W2 123.9(16) . .
O11' O11' W2 131.0(17) 20 .
O11' O11' W2 131.0(17) 21 .
W1 O11' W2 91.3(8) 20 .
W1 O11' W2 91.3(8) . .

loop_
_geom_bond_atom_site_label_1
_geom_bond_atom_site_label_2
_geom_bond_distance
_geom_bond_site_symmetry_2
O1 C1 1.24(2) .
O3 C2 1.38(2) .
O3 H3 0.8199 .
N1 C1 1.32(2) .
N1 C2 1.42(2) .
N1 C6 1.441(18) .
N2 C1 1.41(2) .
N2 C5 1.429(19) .
N2 C2 1.44(2) 10_455
C2 C2 1.56(4) 10_455
C5 H5A 0.9700 .
C5 H5B 0.9700 .
C6 H6A 0.9700 .
C6 H6B 0.9700 .
W1 O6 1.703(18) .
W1 O7 1.887(9) .
W1 O7 1.887(9) 20
W1 O9 1.910(12) .
W1 O9 1.910(12) 4
W1 O11' 2.48(2) 21
W1 O11' 2.48(2) .
W2 O5 1.653(18) .
W2 O9 1.888(14) 23
W2 O9 1.888(15) .
W2 O8 1.919(10) 3
W2 O8 1.919(10) .
W2 O11 2.41(2) .
W2 O11' 2.50(3) .
P1 O11' 1.50(3) .
P1 O11' 1.50(3) 19
P1 O11' 1.50(3) 21
P1 O11' 1.50(3) 3
P1 O11' 1.50(3) 20
P1 O11' 1.50(3) 2
P1 O11 1.66(4) 19
P1 O11 1.66(4) .
O11' O11' 1.73(4) 20
O11' O11' 1.73(4) 21

loop_
_geom_torsion_atom_site_label_1
_geom_torsion_atom_site_label_2
_geom_torsion_atom_site_label_3
_geom_torsion_atom_site_label_4
_geom_torsion
_geom_torsion_site_symmetry_1
_geom_torsion_site_symmetry_4
C2 N1 C1 O1 -179.9(19) . .
C6 N1 C1 O1 7(3) . .
C2 N1 C1 N2 -4(2) . .
C6 N1 C1 N2 -177.8(15) . .
C5 N2 C1 O1 -12(3) . .
C2 N2 C1 O1 -176.8(17) 10_455 .
C5 N2 C1 N1 172.4(17) . .
C2 N2 C1 N1 7(2) 10_455 .
C1 N1 C2 O3 -126.0(16) . .
C6 N1 C2 O3 47(2) . .
C1 N1 C2 N2 111.8(17) . 10_455
C6 N1 C2 N2 -75(2) . 10_455
C1 N1 C2 C2 0.1(16) . 10_455
C6 N1 C2 C2 173.1(14) . 10_455
C1 N2 C5 N2 112(2) . 24
C2 N2 C5 N2 -85(3) 10_455 24
C1 N1 C6 N1 -104(2) . 23_565
C2 N1 C6 N1 84(3) . 23_565
O6 W1 O7 W1 155.0(18) . 21
O7 W1 O7 W1 -25.0(18) 20 21
O9 W1 O7 W1 -103(2) . 21
O9 W1 O7 W1 53(2) 4 21
O11' W1 O7 W1 -9.2(18) 21 21
O11' W1 O7 W1 -39(2) . 21
O5 W2 O9 W1 154.0(14) . .
O9 W2 O9 W1 52.6(18) 23 .
O8 W2 O9 W1 -27(3) 3 .
O8 W2 O9 W1 -105.8(16) . .
O11 W2 O9 W1 -41.9(15) . .
O11' W2 O9 W1 -9.4(13) . .
O11' P1 O11' O11' -121(3) 21 20
O11' P1 O11' O11' 59(3) 3 20
O11' P1 O11' O11' 180.000(0) 2 20
O11' P1 O11' O11' 180.000(0) 3 21
O11' P1 O11' O11' 121(3) 20 21
O11' P1 O11' O11' -59(3) 2 21
O11' P1 O11' W1 -121(3) 21 20
O11' P1 O11' W1 59(3) 3 20
O11' P1 O11' W1 0.001(3) 20 20
O11' P1 O11' W1 180.001(3) 2 20
O11' P1 O11' W1 -0.001(3) 21 .
O11' P1 O11' W1 179.999(3) 3 .
O11' P1 O11' W1 121(3) 20 .
O11' P1 O11' W1 -59(3) 2 .
O11' P1 O11' W2 119.6(14) 21 .
O11' P1 O11' W2 -60.4(14) 3 .
O11' P1 O11' W2 -119.6(13) 20 .
O11' P1 O11' W2 60.4(13) 2 .
